data_4119087
loop_
_publ_author_name
'Magyar, John S.'
'Weng, Tsu-Chien'
'Stern, Charlotte M.'
'Dye, David F.'
'Rous, Brian W.'
'Payne, John C.'
'Bridgewater, Brian M.'
'Mijovilovich, Ana'
'Parkin, Gerard'
'Zaleski, Jeffrey M.'
'Penner-Hahn, James E.'
'Godwin, Hilary Arnold'

_publ_section_title
;
 Reexamination of Lead(II) Coordination Preferences in Sulfur-Rich
 Sites:&#x00A0; Implications for a Critical Mechanism of Lead Poisoning
;
_journal_issue 26
_journal_name_full 'Journal of the American Chemical Society'
_journal_page_first 9495
_journal_page_last 9505
_journal_paper_doi 10.1021/ja0424530
_journal_volume 127
_journal_year 2005
_chemical_formula_moiety '4(C24 H20 As 1+), 1(C16 N8 Pb2 S8 4-)'
_chemical_formula_sum 'C112 H80 As4 N8 Pb2 S8'
_chemical_formula_weight 2508.48
_chemical_name_common 'tetraphenylarsonium Pb(II) iso-maleonitriledithiolate'
_space_group_IT_number 2
_symmetry_cell_setting triclinic
_symmetry_Int_Tables_number 2
_symmetry_space_group_name_Hall '-P 1'
_symmetry_space_group_name_H-M 'P -1'
_cell_angle_alpha 80.618(3)
_cell_angle_beta 77.022(3)
_cell_angle_gamma 73.653(3)
_cell_formula_units_Z 1
_cell_length_a 11.914(2)
_cell_length_b 13.355(2)
_cell_length_c 16.927(3)
_cell_measurement_reflns_used 0
_cell_measurement_temperature 153.2
_cell_measurement_theta_max 0.0
_cell_measurement_theta_min 0.0
_cell_volume 2504.0(7)
_diffrn_ambient_temperature 153.2
_diffrn_measurement_device 'SMART-1000 CCD'
_diffrn_measurement_method \w\
_diffrn_orient_matrix_UB_11 0.00000
_diffrn_orient_matrix_UB_12 0.00000
_diffrn_orient_matrix_UB_13 0.00000
_diffrn_orient_matrix_UB_21 0.00000
_diffrn_orient_matrix_UB_22 0.00000
_diffrn_orient_matrix_UB_23 0.00000
_diffrn_orient_matrix_UB_31 0.00000
_diffrn_orient_matrix_UB_32 0.00000
_diffrn_orient_matrix_UB_33 0.00000
_diffrn_radiation_detector 'scintillation counter'
_diffrn_radiation_monochromator graphite
_diffrn_radiation_probe x-ray
_diffrn_radiation_type 'Mo K\a'
_diffrn_radiation_wavelength 0.7107
_diffrn_reflns_av_R_equivalents 0.04043
_diffrn_reflns_av_sigmaI/netI 0.040
_diffrn_reflns_limit_h_max 15
_diffrn_reflns_limit_h_min -15
_diffrn_reflns_limit_k_max 17
_diffrn_reflns_limit_k_min -17
_diffrn_reflns_limit_l_max 22
_diffrn_reflns_limit_l_min -22
_diffrn_reflns_number 23103
_diffrn_reflns_reduction_process 'Lp corrections applied'
_diffrn_reflns_theta_max 28.25
_diffrn_reflns_theta_min 1.24
_diffrn_source 'sealed tube'
_diffrn_standards_decay_% 0.00
_diffrn_standards_interval_count 0
_diffrn_standards_number 0
_exptl_absorpt_coefficient_mu 4.896
_exptl_absorpt_correction_T_max 0.74397
_exptl_absorpt_correction_T_min 0.26572
_exptl_absorpt_correction_type gaussian
_exptl_absorpt_process_details (SHELXTL)
_exptl_crystal_colour colorless
_exptl_crystal_density_diffrn 1.663
_exptl_crystal_description needle
_exptl_crystal_F_000 1232.00
_exptl_crystal_preparation 'evaporation from ethanol/water'
_exptl_crystal_size_max 0.64
_exptl_crystal_size_mid 0.13
_exptl_crystal_size_min 0.06
_refine_diff_density_max 0.00
_refine_diff_density_min 0.00
_refine_ls_extinction_method none
_refine_ls_goodness_of_fit_all 1.455
_refine_ls_goodness_of_fit_ref 1.530
_refine_ls_hydrogen_treatment noref
_refine_ls_matrix_type full
_refine_ls_number_constraints 0
_refine_ls_number_parameters 604
_refine_ls_number_reflns 9228
_refine_ls_number_restraints 0
_refine_ls_R_factor_all 0.0607
_refine_ls_R_factor_obs 0.028
_refine_ls_shift/su_max 0.0000
_refine_ls_shift/su_mean 0.0001
_refine_ls_structure_factor_coef Fsqd
_refine_ls_weighting_details 'w = 1/[\s^2^(Fo)]'
_refine_ls_weighting_scheme sigma
_refine_ls_wR_factor_all 0.0580
_refine_ls_wR_factor_obs 0.054
_reflns_number_gt 9228
_reflns_number_total 11622
_reflns_threshold_expression I>3.00\s(I)
_cod_data_source_file ja0424530sup1.cif
_cod_data_source_block crystal
_cod_database_code 4119087

loop_
_symmetry_equiv_pos_as_xyz
+x,+y,+z
-x,-y,-z

loop_
_atom_site_label
_atom_site_fract_x
_atom_site_fract_y
_atom_site_fract_z
_atom_site_U_iso_or_equiv
_atom_site_occupancy
_atom_site_adp_type
_atom_site_calc_flag
Pb(1) -0.443118(11) 0.378709(10) -0.051425(7) 0.02300(3) 1.000 Uani d
As(1) -0.06287(3) 0.26243(2) 0.18254(2) 0.01970(8) 1.000 Uani d
As(2) -0.19361(3) 0.75358(3) 0.35316(2) 0.02069(8) 1.000 Uani d
S(1) -0.51967(7) 0.23655(7) -0.12359(5) 0.0259(2) 1.000 Uani d
S(2) -0.29005(7) 0.29910(7) -0.18833(5) 0.0258(2) 1.000 Uani d
S(3) -0.54763(7) 0.54756(6) -0.14552(5) 0.0227(2) 1.000 Uani d
S(4) -0.32650(7) 0.55765(7) -0.09449(5) 0.0276(2) 1.000 Uani d
N(1) -0.4776(3) 0.0279(3) -0.2616(2) 0.0447(10) 1.000 Uani d
N(2) -0.1420(3) 0.1074(2) -0.3378(2) 0.0337(8) 1.000 Uani d
N(3) -0.5087(3) 0.6871(3) -0.3552(2) 0.0392(9) 1.000 Uani d
N(4) -0.2053(3) 0.7254(2) -0.2781(2) 0.0355(9) 1.000 Uani d
C(1) -0.3855(3) 0.2230(2) -0.1913(2) 0.0216(8) 1.000 Uani d
C(2) -0.3515(3) 0.1498(2) -0.2473(2) 0.0199(8) 1.000 Uani d
C(3) -0.4233(3) 0.0837(3) -0.2537(2) 0.0281(9) 1.000 Uani d
C(4) -0.2352(3) 0.1295(2) -0.2981(2) 0.0229(8) 1.000 Uani d
C(5) -0.4176(3) 0.5897(2) -0.1656(2) 0.0210(8) 1.000 Uani d
C(6) -0.3894(3) 0.6493(3) -0.2396(2) 0.0233(8) 1.000 Uani d
C(7) -0.4574(3) 0.6690(3) -0.3027(2) 0.0267(9) 1.000 Uani d
C(8) -0.2867(3) 0.6906(3) -0.2590(2) 0.0254(9) 1.000 Uani d
C(9) -0.0904(3) 0.2465(3) 0.2991(2) 0.0239(8) 1.000 Uani d
C(10) -0.0330(3) 0.1568(3) 0.3411(2) 0.0356(10) 1.000 Uani d
C(11) -0.0637(4) 0.1458(4) 0.4262(2) 0.0504(13) 1.000 Uani d
C(12) -0.1476(4) 0.2231(4) 0.4656(2) 0.0491(13) 1.000 Uani d
C(13) -0.2038(3) 0.3141(4) 0.4232(2) 0.0440(12) 1.000 Uani d
C(14) -0.1766(3) 0.3259(3) 0.3384(2) 0.0320(10) 1.000 Uani d
C(15) -0.1802(3) 0.2144(2) 0.1503(2) 0.0208(8) 1.000 Uani d
C(16) -0.1754(3) 0.2085(3) 0.0682(2) 0.0252(8) 1.000 Uani d
C(17) -0.2624(3) 0.1762(3) 0.0449(2) 0.0313(9) 1.000 Uani d
C(18) -0.3527(3) 0.1463(3) 0.1033(2) 0.0330(10) 1.000 Uani d
C(19) -0.3569(3) 0.1503(3) 0.1848(2) 0.0314(9) 1.000 Uani d
C(20) -0.2709(3) 0.1848(3) 0.2089(2) 0.0270(9) 1.000 Uani d
C(21) 0.0900(3) 0.1791(2) 0.1377(2) 0.0213(8) 1.000 Uani d
C(22) 0.1063(3) 0.0715(3) 0.1424(2) 0.0266(9) 1.000 Uani d
C(23) 0.2185(3) 0.0088(3) 0.1134(2) 0.0272(9) 1.000 Uani d
C(24) 0.3121(3) 0.0540(3) 0.0812(2) 0.0313(9) 1.000 Uani d
C(25) 0.2954(3) 0.1616(3) 0.0767(2) 0.0304(9) 1.000 Uani d
C(26) 0.1838(3) 0.2249(3) 0.1054(2) 0.0253(8) 1.000 Uani d
C(27) -0.0754(3) 0.4070(2) 0.1455(2) 0.0198(7) 1.000 Uani d
C(28) -0.1532(3) 0.4607(3) 0.0934(2) 0.0242(8) 1.000 Uani d
C(29) -0.1594(3) 0.5657(3) 0.0674(2) 0.0289(9) 1.000 Uani d
C(30) -0.0874(3) 0.6156(3) 0.0911(2) 0.0303(9) 1.000 Uani d
C(31) -0.0096(3) 0.5621(3) 0.1420(2) 0.0303(9) 1.000 Uani d
C(32) -0.0032(3) 0.4569(3) 0.1705(2) 0.0266(9) 1.000 Uani d
C(33) -0.3225(3) 0.6905(3) 0.3654(2) 0.0228(8) 1.000 Uani d
C(34) -0.3332(3) 0.6382(3) 0.3039(2) 0.0285(9) 1.000 Uani d
C(35) -0.4224(3) 0.5875(3) 0.3168(2) 0.0341(10) 1.000 Uani d
C(36) -0.4999(3) 0.5868(3) 0.3910(2) 0.0433(12) 1.000 Uani d
C(37) -0.4886(3) 0.6388(4) 0.4522(2) 0.0485(13) 1.000 Uani d
C(38) -0.4004(3) 0.6907(3) 0.4400(2) 0.0337(10) 1.000 Uani d
C(39) -0.0592(3) 0.6472(3) 0.3795(2) 0.0249(8) 1.000 Uani d
C(40) -0.0590(3) 0.5425(3) 0.3834(2) 0.0287(9) 1.000 Uani d
C(41) 0.0424(3) 0.4645(3) 0.3938(2) 0.0350(10) 1.000 Uani d
C(42) 0.1438(3) 0.4912(3) 0.4003(2) 0.0372(10) 1.000 Uani d
C(43) 0.1440(3) 0.5943(3) 0.3968(2) 0.0375(10) 1.000 Uani d
C(44) 0.0428(3) 0.6743(3) 0.3869(2) 0.0301(9) 1.000 Uani d
C(45) -0.2410(3) 0.8633(3) 0.4229(2) 0.0241(8) 1.000 Uani d
C(46) -0.2199(3) 0.8423(3) 0.5024(2) 0.0345(10) 1.000 Uani d
C(47) -0.2648(4) 0.9226(3) 0.5530(2) 0.0428(11) 1.000 Uani d
C(48) -0.3273(3) 1.0195(3) 0.5253(2) 0.0390(11) 1.000 Uani d
C(49) -0.3468(4) 1.0382(3) 0.4463(2) 0.0460(12) 1.000 Uani d
C(50) -0.3056(3) 0.9609(3) 0.3947(2) 0.0355(10) 1.000 Uani d
C(51) -0.1555(3) 0.8118(2) 0.2421(2) 0.0222(8) 1.000 Uani d
C(52) -0.0392(3) 0.8170(3) 0.2089(2) 0.0239(8) 1.000 Uani d
C(53) -0.0150(3) 0.8621(3) 0.1289(2) 0.0297(9) 1.000 Uani d
C(54) -0.1039(3) 0.8995(3) 0.0838(2) 0.0301(9) 1.000 Uani d
C(55) -0.2186(3) 0.8928(3) 0.1166(2) 0.0294(9) 1.000 Uani d
C(56) -0.2449(3) 0.8489(3) 0.1972(2) 0.0265(8) 1.000 Uani d
H(1) 0.0258 0.1035 0.3131 0.043 1.000 Uiso c
H(2) -0.0257 0.0840 0.4567 0.059 1.000 Uiso c
H(3) -0.1677 0.2142 0.5233 0.060 1.000 Uiso c
H(4) -0.2606 0.3682 0.4517 0.053 1.000 Uiso c
H(5) -0.2162 0.3870 0.3080 0.038 1.000 Uiso c
H(6) -0.1122 0.2268 0.0282 0.030 1.000 Uiso c
H(7) -0.2605 0.1745 -0.0114 0.038 1.000 Uiso c
H(8) -0.4123 0.1235 0.0870 0.039 1.000 Uiso c
H(9) -0.4182 0.1286 0.2247 0.038 1.000 Uiso c
H(10) -0.2744 0.1885 0.2651 0.032 1.000 Uiso c
H(11) 0.0414 0.0408 0.1649 0.032 1.000 Uiso c
H(12) 0.2306 -0.0651 0.1159 0.033 1.000 Uiso c
H(13) 0.3886 0.0107 0.0616 0.038 1.000 Uiso c
H(14) 0.3604 0.1921 0.0542 0.036 1.000 Uiso c
H(15) 0.1720 0.2990 0.1030 0.030 1.000 Uiso c
H(16) -0.2015 0.4258 0.0758 0.029 1.000 Uiso c
H(17) -0.2138 0.6040 0.0328 0.034 1.000 Uiso c
H(18) -0.0920 0.6874 0.0724 0.037 1.000 Uiso c
H(19) 0.0405 0.5968 0.1574 0.036 1.000 Uiso c
H(20) 0.0493 0.4200 0.2066 0.032 1.000 Uiso c
H(21) -0.2790 0.6375 0.2532 0.034 1.000 Uiso c
H(22) -0.4312 0.5528 0.2744 0.041 1.000 Uiso c
H(23) -0.5605 0.5504 0.4003 0.052 1.000 Uiso c
H(24) -0.5428 0.6392 0.5028 0.058 1.000 Uiso c
H(25) -0.3929 0.7261 0.4821 0.040 1.000 Uiso c
H(26) -0.1288 0.5245 0.3787 0.035 1.000 Uiso c
H(27) 0.0427 0.3927 0.3968 0.042 1.000 Uiso c
H(28) 0.2141 0.4373 0.4072 0.044 1.000 Uiso c
H(29) 0.2145 0.6116 0.4011 0.045 1.000 Uiso c
H(30) 0.0428 0.7458 0.3852 0.036 1.000 Uiso c
H(31) -0.1757 0.7747 0.5217 0.041 1.000 Uiso c
H(32) -0.2522 0.9096 0.6077 0.052 1.000 Uiso c
H(33) -0.3568 1.0740 0.5601 0.047 1.000 Uiso c
H(34) -0.3898 1.1060 0.4272 0.055 1.000 Uiso c
H(35) -0.3214 0.9740 0.3408 0.043 1.000 Uiso c
H(36) 0.0222 0.7905 0.2402 0.028 1.000 Uiso c
H(37) 0.0638 0.8669 0.1051 0.036 1.000 Uiso c
H(38) -0.0859 0.9299 0.0292 0.036 1.000 Uiso c
H(39) -0.2795 0.9185 0.0847 0.035 1.000 Uiso c
H(40) -0.3240 0.8446 0.2208 0.032 1.000 Uiso c

loop_
_atom_site_aniso_label
_atom_site_aniso_U_11
_atom_site_aniso_U_22
_atom_site_aniso_U_33
_atom_site_aniso_U_12
_atom_site_aniso_U_13
_atom_site_aniso_U_23
Pb(1) 0.02541(7) 0.02282(7) 0.02000(6) -0.00534(5) -0.00256(5) -0.00390(5)
As(1) 0.0209(2) 0.0191(2) 0.0181(1) -0.00495(13) -0.00221(12) -0.00146(12)
As(2) 0.0210(2) 0.0246(2) 0.0173(1) -0.00821(13) -0.00257(12) -0.00179(12)
S(1) 0.0213(4) 0.0290(5) 0.0275(4) -0.0087(4) 0.0028(3) -0.0092(3)
S(2) 0.0230(4) 0.0282(5) 0.0271(4) -0.0097(4) 0.0021(3) -0.0096(3)
S(3) 0.0202(4) 0.0255(4) 0.0235(4) -0.0074(3) -0.0053(3) -0.0011(3)
S(4) 0.0261(4) 0.0351(5) 0.0251(4) -0.0133(4) -0.0095(3) 0.0030(3)
N(1) 0.033(2) 0.056(2) 0.051(2) -0.019(2) 0.005(2) -0.026(2)
N(2) 0.035(2) 0.034(2) 0.030(2) -0.011(1) 0.0048(13) -0.0086(13)
N(3) 0.040(2) 0.056(2) 0.023(2) -0.015(2) -0.0080(13) -0.002(1)
N(4) 0.037(2) 0.041(2) 0.029(2) -0.017(2) -0.0028(13) -0.0010(13)
C(1) 0.020(2) 0.024(2) 0.019(1) -0.0056(13) -0.0042(12) 0.0012(12)
C(2) 0.018(2) 0.021(2) 0.021(1) -0.0055(13) -0.0021(12) -0.0037(12)
C(3) 0.021(2) 0.035(2) 0.027(2) -0.004(2) 0.0010(13) -0.012(2)
C(4) 0.031(2) 0.021(2) 0.019(1) -0.010(1) -0.0030(13) -0.0038(12)
C(5) 0.019(2) 0.023(2) 0.021(2) -0.0054(13) -0.0024(12) -0.0061(12)
C(6) 0.022(2) 0.027(2) 0.020(2) -0.006(1) -0.0029(12) -0.0037(13)
C(7) 0.025(2) 0.032(2) 0.020(2) -0.007(2) 0.0016(13) -0.004(1)
C(8) 0.029(2) 0.028(2) 0.019(2) -0.006(2) -0.0052(13) -0.0010(13)
C(9) 0.025(2) 0.032(2) 0.017(1) -0.014(1) -0.0037(12) -0.0002(13)
C(10) 0.041(2) 0.035(2) 0.029(2) -0.009(2) -0.009(2) 0.004(2)
C(11) 0.071(3) 0.055(3) 0.032(2) -0.028(2) -0.024(2) 0.020(2)
C(12) 0.056(3) 0.084(4) 0.020(2) -0.044(3) -0.004(2) -0.001(2)
C(13) 0.034(2) 0.076(3) 0.023(2) -0.017(2) 0.005(2) -0.017(2)
C(14) 0.028(2) 0.042(2) 0.026(2) -0.009(2) -0.001(1) -0.010(2)
C(15) 0.020(2) 0.018(2) 0.023(2) -0.0036(13) -0.0047(12) -0.0028(12)
C(16) 0.024(2) 0.024(2) 0.025(2) -0.001(1) -0.0043(13) -0.0037(13)
C(17) 0.035(2) 0.031(2) 0.029(2) -0.002(2) -0.012(2) -0.009(2)
C(18) 0.030(2) 0.022(2) 0.053(2) -0.006(2) -0.017(2) -0.011(2)
C(19) 0.027(2) 0.024(2) 0.043(2) -0.009(2) -0.005(2) -0.000(2)
C(20) 0.028(2) 0.024(2) 0.029(2) -0.009(1) -0.004(1) -0.001(1)
C(21) 0.020(2) 0.025(2) 0.017(1) -0.0015(13) -0.0047(12) -0.0033(12)
C(22) 0.032(2) 0.027(2) 0.022(2) -0.009(2) -0.0071(13) -0.0025(13)
C(23) 0.036(2) 0.020(2) 0.025(2) -0.000(2) -0.013(1) -0.0046(13)
C(24) 0.026(2) 0.039(2) 0.023(2) 0.003(2) -0.006(1) -0.006(2)
C(25) 0.021(2) 0.045(2) 0.022(2) -0.007(2) -0.0004(13) -0.004(2)
C(26) 0.030(2) 0.024(2) 0.020(2) -0.006(1) -0.0044(13) -0.0005(13)
C(27) 0.020(2) 0.016(2) 0.020(1) -0.0028(12) 0.0008(12) -0.0034(12)
C(28) 0.022(2) 0.027(2) 0.023(2) -0.006(1) -0.0011(13) -0.0049(13)
C(29) 0.027(2) 0.025(2) 0.029(2) -0.000(2) -0.006(1) 0.003(1)
C(30) 0.034(2) 0.020(2) 0.031(2) -0.006(2) 0.003(2) -0.001(1)
C(31) 0.032(2) 0.025(2) 0.036(2) -0.012(2) -0.002(2) -0.011(2)
C(32) 0.028(2) 0.026(2) 0.027(2) -0.004(1) -0.0086(13) -0.0044(13)
C(33) 0.020(2) 0.026(2) 0.023(2) -0.0077(13) -0.0027(12) -0.0020(13)
C(34) 0.030(2) 0.033(2) 0.024(2) -0.013(2) -0.001(1) -0.006(1)
C(35) 0.037(2) 0.037(2) 0.035(2) -0.013(2) -0.015(2) -0.007(2)
C(36) 0.037(2) 0.059(3) 0.045(2) -0.031(2) -0.007(2) -0.004(2)
C(37) 0.041(2) 0.075(3) 0.039(2) -0.038(2) 0.010(2) -0.016(2)
C(38) 0.031(2) 0.050(2) 0.025(2) -0.019(2) 0.001(1) -0.011(2)
C(39) 0.026(2) 0.031(2) 0.017(1) -0.008(2) -0.0025(12) 0.0001(13)
C(40) 0.031(2) 0.033(2) 0.024(2) -0.012(2) -0.004(1) -0.002(1)
C(41) 0.041(2) 0.028(2) 0.031(2) 0.001(2) -0.006(2) -0.007(2)
C(42) 0.033(2) 0.044(2) 0.024(2) 0.007(2) -0.005(2) -0.004(2)
C(43) 0.024(2) 0.058(3) 0.030(2) -0.009(2) -0.007(1) -0.003(2)
C(44) 0.034(2) 0.034(2) 0.027(2) -0.015(2) -0.009(1) 0.001(1)
C(45) 0.026(2) 0.026(2) 0.022(2) -0.010(1) -0.0023(13) -0.0046(13)
C(46) 0.043(2) 0.036(2) 0.025(2) -0.006(2) -0.012(2) -0.004(2)
C(47) 0.060(3) 0.048(3) 0.022(2) -0.012(2) -0.012(2) -0.008(2)
C(48) 0.049(2) 0.039(2) 0.032(2) -0.014(2) -0.003(2) -0.014(2)
C(49) 0.059(3) 0.044(3) 0.033(2) -0.010(2) -0.004(2) -0.011(2)
C(50) 0.044(2) 0.038(2) 0.022(2) -0.004(2) -0.008(2) -0.005(2)
C(51) 0.025(2) 0.022(2) 0.019(1) -0.0077(13) -0.0011(12) -0.0026(12)
C(52) 0.024(2) 0.024(2) 0.024(2) -0.009(1) -0.0030(13) -0.0026(13)
C(53) 0.034(2) 0.033(2) 0.024(2) -0.016(2) 0.004(1) -0.008(1)
C(54) 0.048(2) 0.022(2) 0.017(2) -0.011(2) -0.001(2) 0.0008(13)
C(55) 0.039(2) 0.024(2) 0.024(2) -0.001(2) -0.012(1) -0.0006(13)
C(56) 0.024(2) 0.029(2) 0.024(2) -0.004(1) -0.0037(13) -0.0004(13)

loop_
_atom_type_symbol
_atom_type_oxidation_number
_atom_type_number_in_cell
_atom_type_scat_dispersion_real
_atom_type_scat_dispersion_imag
_atom_type_scat_source
C 0 112 0.002 0.002 'International Tables (1992, Vol. C, Table 6.1.1.2)'
As 0 4 -0.030 2.007 'International Tables Vol. C, Tables 4.2.6.8 and 6.1.1.1'
Pb 0 2 -4.133 10.102 'International Tables Vol. C, Tables 4.2.6.8 and 6.1.1.1'
N 0 8 0.004 0.003 'International Tables (1992, Vol. C, Table 6.1.1.2)'
S 0 8 0.110 0.124 'International Tables (1992, Vol. C, Table 6.1.1.2)'
H 0 80 0.000 0.000 'International Tables (1992, Vol. C, Table 6.1.1.2)'

loop_
_geom_angle_atom_site_label_1
_geom_angle_atom_site_label_2
_geom_angle_atom_site_label_3
_geom_angle
_geom_angle_publ_flag
S1 PB1 S2 64.59(3) ?
S1 PB1 S3 92.98(3) ?
S2 PB1 S3 90.21(3) ?
C9 AS1 C15 107.7(2) ?
C9 AS1 C21 111.5(2) ?
C9 AS1 C27 108.3(2) ?
C15 AS1 C21 107.9(2) ?
C15 AS1 C27 111.2(2) ?
C21 AS1 C27 110.3(2) ?
C33 AS2 C39 108.0(2) ?
C33 AS2 C45 108.7(2) ?
C33 AS2 C51 109.6(2) ?
C39 AS2 C45 112.2(2) ?
C39 AS2 C51 109.0(2) ?
C45 AS2 C51 109.3(2) ?
PB1 S1 C1 86.12(13) ?
PB1 S2 C1 88.87(12) ?
PB1 S3 C5 89.23(13) ?
S1 C1 S2 120.2(2) ?
S1 C1 C2 120.6(3) ?
S2 C1 C2 119.3(3) ?
C1 C2 C3 123.1(3) ?
C1 C2 C4 121.3(3) ?
C3 C2 C4 115.3(3) ?
N1 C3 C2 176.9(4) ?
N2 C4 C2 176.2(4) ?
S3 C5 S4 119.8(2) ?
S3 C5 C6 118.8(3) ?
S4 C5 C6 121.4(3) ?
C5 C6 C7 122.6(3) ?
C5 C6 C8 122.1(3) ?
C7 C6 C8 115.2(3) ?
N3 C7 C6 177.2(4) ?
N4 C8 C6 176.9(4) ?
AS1 C9 C10 120.7(3) ?
AS1 C9 C14 116.9(3) ?
C10 C9 C14 122.2(4) ?
C9 C10 C11 118.2(4) ?
C9 C10 H1 121.0 no
C11 C10 H1 120.8 no
C10 C11 C12 120.2(5) ?
C10 C11 H2 119.8 no
C12 C11 H2 120.0 no
C11 C12 C13 121.4(4) ?
C11 C12 H3 119.1 no
C13 C12 H3 119.5 no
C12 C13 C14 119.4(4) ?
C12 C13 H4 120.4 no
C14 C13 H4 120.2 no
C9 C14 C13 118.5(4) ?
C9 C14 H5 120.8 no
C13 C14 H5 120.8 no
AS1 C15 C16 120.2(3) ?
AS1 C15 C20 119.9(3) ?
C16 C15 C20 119.9(4) ?
C15 C16 C17 119.9(4) ?
C15 C16 H6 120.0 no
C17 C16 H6 120.1 no
C16 C17 C18 120.3(4) ?
C16 C17 H7 119.8 no
C18 C17 H7 119.9 no
C17 C18 C19 120.1(4) ?
C17 C18 H8 120.0 no
C19 C18 H8 119.9 no
C18 C19 C20 120.1(4) ?
C18 C19 H9 119.8 no
C20 C19 H9 120.1 no
C15 C20 C19 119.7(4) ?
C15 C20 H10 120.2 no
C19 C20 H10 120.1 no
AS1 C21 C22 118.4(3) ?
AS1 C21 C26 120.4(3) ?
C22 C21 C26 121.1(4) ?
C21 C22 C23 119.2(4) ?
C21 C22 H11 120.4 no
C23 C22 H11 120.3 no
C22 C23 C24 119.9(4) ?
C22 C23 H12 120.0 no
C24 C23 H12 120.1 no
C23 C24 C25 120.6(4) ?
C23 C24 H13 119.5 no
C25 C24 H13 119.9 no
C24 C25 C26 120.0(4) ?
C24 C25 H14 120.0 no
C26 C25 H14 119.9 no
C21 C26 C25 119.1(4) ?
C21 C26 H15 120.5 no
C25 C26 H15 120.4 no
AS1 C27 C28 120.7(3) ?
AS1 C27 C32 118.4(3) ?
C28 C27 C32 120.9(4) ?
C27 C28 C29 119.0(4) ?
C27 C28 H16 120.5 no
C29 C28 H16 120.5 no
C28 C29 C30 120.5(4) ?
C28 C29 H17 119.9 no
C30 C29 H17 119.6 no
C29 C30 C31 120.4(4) ?
C29 C30 H18 119.6 no
C31 C30 H18 119.9 no
C30 C31 C32 120.3(4) ?
C30 C31 H19 119.9 no
C32 C31 H19 119.8 no
C27 C32 C31 118.8(4) ?
C27 C32 H20 120.6 no
C31 C32 H20 120.6 no
AS2 C33 C34 121.2(3) ?
AS2 C33 C38 118.2(3) ?
C34 C33 C38 120.4(4) ?
C33 C34 C35 119.7(4) ?
C33 C34 H21 120.1 no
C35 C34 H21 120.2 no
C34 C35 C36 120.2(4) ?
C34 C35 H22 120.0 no
C36 C35 H22 119.8 no
C35 C36 C37 119.9(4) ?
C35 C36 H23 120.1 no
C37 C36 H23 120.0 no
C36 C37 C38 120.6(4) ?
C36 C37 H24 119.6 no
C38 C37 H24 119.7 no
C33 C38 C37 119.2(4) ?
C33 C38 H25 120.4 no
C37 C38 H25 120.4 no
AS2 C39 C40 119.4(3) ?
AS2 C39 C44 120.0(3) ?
C40 C39 C44 120.3(4) ?
C39 C40 C41 120.1(4) ?
C39 C40 H26 119.9 no
C41 C40 H26 119.9 no
C40 C41 C42 119.6(4) ?
C40 C41 H27 120.3 no
C42 C41 H27 120.0 no
C41 C42 C43 120.5(4) ?
C41 C42 H28 119.7 no
C43 C42 H28 119.9 no
C42 C43 C44 121.0(4) ?
C42 C43 H29 119.6 no
C44 C43 H29 119.4 no
C39 C44 C43 118.4(4) ?
C39 C44 H30 120.8 no
C43 C44 H30 120.8 no
AS2 C45 C46 120.4(3) ?
AS2 C45 C50 118.1(3) ?
C46 C45 C50 121.2(4) ?
C45 C46 C47 118.2(4) ?
C45 C46 H31 120.9 no
C47 C46 H31 120.9 no
C46 C47 C48 120.9(4) ?
C46 C47 H32 119.5 no
C48 C47 H32 119.6 no
C47 C48 C49 119.7(4) ?
C47 C48 H33 120.2 no
C49 C48 H33 120.1 no
C48 C49 C50 121.4(5) ?
C48 C49 H34 119.4 no
C50 C49 H34 119.3 no
C45 C50 C49 118.6(4) ?
C45 C50 H35 120.7 no
C49 C50 H35 120.7 no
AS2 C51 C52 119.6(3) ?
AS2 C51 C56 119.1(3) ?
C52 C51 C56 121.4(3) ?
C51 C52 C53 118.2(4) ?
C51 C52 H36 120.8 no
C53 C52 H36 121.0 no
C52 C53 C54 120.7(4) ?
C52 C53 H37 119.6 no
C54 C53 H37 119.7 no
C53 C54 C55 120.9(4) ?
C53 C54 H38 119.7 no
C55 C54 H38 119.4 no
C54 C55 C56 119.2(4) ?
C54 C55 H39 120.3 no
C56 C55 H39 120.5 no
C51 C56 C55 119.6(4) ?
C51 C56 H40 120.2 no
C55 C56 H40 120.2 no

loop_
_geom_bond_atom_site_label_1
_geom_bond_atom_site_label_2
_geom_bond_distance
_geom_bond_publ_flag
PB1 S1 2.8565(10) y
PB1 S2 2.7640(10) y
PB1 S3 2.7041(10) y
AS1 C9 1.913(4) ?
AS1 C15 1.904(4) ?
AS1 C21 1.909(4) ?
AS1 C27 1.904(4) ?
AS2 C33 1.907(4) ?
AS2 C39 1.901(4) ?
AS2 C45 1.913(4) ?
AS2 C51 1.920(4) ?
S1 C1 1.727(4) ?
S2 C1 1.739(4) ?
S3 C5 1.740(4) ?
S4 C5 1.722(4) ?
N1 C3 1.155(5) ?
N2 C4 1.148(5) ?
N3 C7 1.145(5) ?
N4 C8 1.151(5) ?
C1 C2 1.388(5) ?
C2 C3 1.421(5) ?
C2 C4 1.435(5) ?
C5 C6 1.397(5) ?
C6 C7 1.430(5) ?
C6 C8 1.432(5) ?
C9 C10 1.374(6) ?
C9 C14 1.390(5) ?
C10 C11 1.398(6) ?
C10 H1 0.95 no
C11 C12 1.362(7) ?
C11 H2 0.95 no
C12 C13 1.383(7) ?
C12 H3 0.95 no
C13 C14 1.392(5) ?
C13 H4 0.95 no
C14 H5 0.95 no
C15 C16 1.391(5) ?
C15 C20 1.393(5) ?
C16 C17 1.381(5) ?
C16 H6 0.95 no
C17 C18 1.389(6) ?
C17 H7 0.95 no
C18 C19 1.379(6) ?
C18 H8 0.95 no
C19 C20 1.395(5) ?
C19 H9 0.95 no
C20 H10 0.95 no
C21 C22 1.387(5) ?
C21 C26 1.387(5) ?
C22 C23 1.392(5) ?
C22 H11 0.95 no
C23 C24 1.379(6) ?
C23 H12 0.95 no
C24 C25 1.385(6) ?
C24 H13 0.95 no
C25 C26 1.389(5) ?
C25 H14 0.95 no
C26 H15 0.95 no
C27 C28 1.392(5) ?
C27 C32 1.394(5) ?
C28 C29 1.387(5) ?
C28 H16 0.95 no
C29 C30 1.380(6) ?
C29 H17 0.95 no
C30 C31 1.377(6) ?
C30 H18 0.95 no
C31 C32 1.395(6) ?
C31 H19 0.95 no
C32 H20 0.95 no
C33 C34 1.391(5) ?
C33 C38 1.389(5) ?
C34 C35 1.375(6) ?
C34 H21 0.95 no
C35 C36 1.382(6) ?
C35 H22 0.95 no
C36 C37 1.387(6) ?
C36 H23 0.95 no
C37 C38 1.375(6) ?
C37 H24 0.95 no
C38 H25 0.95 no
C39 C40 1.388(6) ?
C39 C44 1.398(5) ?
C40 C41 1.379(6) ?
C40 H26 0.95 no
C41 C42 1.384(6) ?
C41 H27 0.95 no
C42 C43 1.369(6) ?
C42 H28 0.95 no
C43 C44 1.390(6) ?
C43 H29 0.95 no
C44 H30 0.95 no
C45 C46 1.393(5) ?
C45 C50 1.385(6) ?
C46 C47 1.393(6) ?
C46 H31 0.96 no
C47 C48 1.366(7) ?
C47 H32 0.95 no
C48 C49 1.379(6) ?
C48 H33 0.95 no
C49 C50 1.373(6) ?
C49 H34 0.95 no
C50 H35 0.95 no
C51 C52 1.390(5) ?
C51 C56 1.379(5) ?
C52 C53 1.391(5) ?
C52 H36 0.95 no
C53 C54 1.376(6) ?
C53 H37 0.95 no
C54 C55 1.378(6) ?
C54 H38 0.95 no
C55 C56 1.398(5) ?
C55 H39 0.95 no
C56 H40 0.95 no

loop_
_geom_contact_atom_site_label_1
_geom_contact_atom_site_label_2
_geom_contact_distance
_geom_contact_site_symmetry_2
_geom_contact_publ_flag
S2 H36 3.0531 2_565 no
S3 H22 2.8304 2_465 no
S3 H16 2.8990 2_465 no
S3 C28 3.503(4) 2_465 no
S4 H15 2.9757 2_565 no
S4 H17 3.0047 . no
N1 H40 2.5198 2_465 no
N1 H9 2.6432 2_455 no
N1 H35 3.0043 2_465 no
N1 C56 3.275(5) 2_465 no
N1 C19 3.423(6) 2_455 no
N2 H30 2.4993 2_565 no
N2 H3 2.5759 1_554 no
N2 H1 2.7761 2 no
N2 C44 3.361(6) 2_565 no
N2 C12 3.440(6) 1_554 no
N2 C10 3.560(6) 2 no
N3 H24 2.7266 1_554 no
N3 H25 2.8267 1_554 no
N3 H34 2.8749 2_475 no
N3 H10 2.8990 2_465 no
N3 C37 3.369(6) 1_554 no
N3 C38 3.414(5) 1_554 no
N3 C20 3.448(5) 2_465 no
N4 H20 2.6273 2_565 no
N4 H27 2.8002 2_565 no
N4 H32 2.8745 1_554 no
N4 H15 3.0323 2_565 no
N4 C26 3.180(5) 2_565 no
N4 C41 3.343(5) 2_565 no
N4 C10 3.504(6) 2_565 no
N4 C32 3.549(6) 2_565 no
N4 C21 3.551(5) 2_565 no
N4 C9 3.580(5) 2_565 no
C1 H12 2.7325 2 no
C1 C23 3.415(5) 2 no
C2 H12 2.8288 2 no
C2 C23 3.209(5) 2 no
C2 C24 3.594(6) 2 no
C3 H40 2.8440 2_465 no
C3 C24 3.504(6) 2 no
C4 C23 3.378(5) 2 no
C6 C19 3.487(6) 2_465 no
C7 H9 3.0460 2_465 no
C7 C19 3.359(6) 2_465 no
C7 C20 3.458(5) 2_465 no
C8 H20 3.0531 2_565 no
C8 C42 3.500(6) 2_565 no
C8 C26 3.563(5) 2_565 no
C13 H24 2.9265 2_466 no
C18 H39 2.9688 1_545 no
C18 C55 3.306(6) 1_545 no
C22 H38 2.9717 2_565 no
C22 C53 3.548(6) 1_545 no
C23 H37 3.0295 1_545 no
C23 H38 3.0551 2_565 no
C24 H39 2.8720 2_565 no
C26 H17 3.0270 2_565 no
C40 C42 3.562(6) 2_566 no
C52 H19 3.0333 . no
C53 H11 2.8419 1_565 no
C53 H6 2.9973 2_565 no
C54 H18 2.8317 . no
C55 H18 2.8626 . no
H2 H2 2.4724 2_556 no
H3 H30 2.5788 2_566 no
H3 H29 2.6986 2_566 no
H4 H24 2.3200 2_466 no
H6 H37 2.6304 2_565 no
H7 H12 2.3796 2 no
H7 H37 2.4897 2_565 no
H11 H37 2.6044 1_545 no
H12 H37 2.4574 1_545 no
H15 H17 2.4669 2_565 no
H23 H29 2.5712 1_455 no

loop_
_geom_torsion_atom_site_label_1
_geom_torsion_atom_site_label_2
_geom_torsion_atom_site_label_3
_geom_torsion_atom_site_label_4
_geom_torsion
_geom_torsion_publ_flag
PB1 S1 C1 S2 -4.8(2) no
PB1 S1 C1 C2 173.8(3) no
PB1 S2 C1 S1 5.0(2) no
PB1 S2 C1 C2 -173.7(3) no
PB1 S3 C5 S4 -29.0(2) no
PB1 S3 C5 C6 151.0(3) no
AS1 C9 C10 C11 -174.9(3) no
AS1 C9 C14 C13 176.4(3) no
AS1 C15 C16 C17 -178.4(3) no
AS1 C15 C20 C19 179.7(3) no
AS1 C21 C22 C23 -177.1(3) no
AS1 C21 C26 C25 177.0(3) no
AS1 C27 C28 C29 -179.6(3) no
AS1 C27 C32 C31 178.4(3) no
AS2 C33 C34 C35 175.6(3) no
AS2 C33 C38 C37 -175.2(4) no
AS2 C39 C40 C41 173.1(3) no
AS2 C39 C44 C43 -172.7(3) no
AS2 C45 C46 C47 -174.7(3) no
AS2 C45 C50 C49 175.8(4) no
AS2 C51 C52 C53 -178.3(3) no
AS2 C51 C56 C55 179.1(3) no
S1 PB1 S2 C1 -2.86(13) no
S1 PB1 S3 C5 -133.36(12) no
S1 C1 C2 C3 0.9(6) no
S1 C1 C2 C4 -173.2(3) no
S2 PB1 S1 C1 2.89(13) no
S2 PB1 S3 C5 -68.79(12) no
S2 C1 C2 C3 179.5(3) no
S2 C1 C2 C4 5.4(5) no
S3 PB1 S1 C1 91.71(13) no
S3 PB1 S2 C1 -96.07(13) no
S3 C5 C6 C7 -5.9(5) no
S3 C5 C6 C8 177.3(3) no
S4 C5 C6 C7 174.1(3) no
S4 C5 C6 C8 -2.7(5) no
N1 C3 C2 C1 -177.7(87) no
N1 C3 C2 C4 -3.3(91) no
N2 C4 C2 C1 137.2(62) no
N2 C4 C2 C3 -37.4(64) no
N3 C7 C6 C5 -179.3(89) no
N3 C7 C6 C8 -2.3(92) no
N4 C8 C6 C5 173.8(80) no
N4 C8 C6 C7 -3.3(84) no
C9 AS1 C15 C16 -174.5(3) no
C9 AS1 C15 C20 5.3(4) no
C9 AS1 C21 C22 74.0(3) no
C9 AS1 C21 C26 -102.3(3) no
C9 AS1 C27 C28 -125.3(3) no
C9 AS1 C27 C32 56.0(3) no
C9 C10 C11 C12 -0.6(7) no
C9 C14 C13 C12 -2.0(7) no
C10 C9 AS1 C15 92.6(4) no
C10 C9 AS1 C21 -25.5(4) no
C10 C9 AS1 C27 -147.1(3) no
C10 C9 C14 C13 1.0(6) no
C10 C11 C12 C13 -0.5(8) no
C11 C10 C9 C14 0.4(7) no
C11 C12 C13 C14 1.8(8) no
C14 C9 AS1 C15 -82.9(3) no
C14 C9 AS1 C21 159.0(3) no
C14 C9 AS1 C27 37.4(4) no
C15 AS1 C21 C22 -44.0(3) no
C15 AS1 C21 C26 139.7(3) no
C15 AS1 C27 C28 -7.1(3) no
C15 AS1 C27 C32 174.1(3) no
C15 C16 C17 C18 -2.1(6) no
C15 C20 C19 C18 -0.5(6) no
C16 C15 AS1 C21 -54.1(3) no
C16 C15 AS1 C27 67.0(3) no
C16 C15 C20 C19 -0.6(6) no
C16 C17 C18 C19 1.0(7) no
C17 C16 C15 C20 1.9(6) no
C17 C18 C19 C20 0.3(6) no
C20 C15 AS1 C21 125.7(3) no
C20 C15 AS1 C27 -113.2(3) no
C21 AS1 C27 C28 112.5(3) no
C21 AS1 C27 C32 -66.3(3) no
C21 C22 C23 C24 0.6(6) no
C21 C26 C25 C24 -0.6(6) no
C22 C21 AS1 C27 -165.5(3) no
C22 C21 C26 C25 0.7(6) no
C22 C23 C24 C25 -0.5(6) no
C23 C22 C21 C26 -0.7(6) no
C23 C24 C25 C26 0.5(6) no
C26 C21 AS1 C27 18.1(3) no
C27 C28 C29 C30 1.5(6) no
C27 C32 C31 C30 1.0(6) no
C28 C27 C32 C31 -0.4(6) no
C28 C29 C30 C31 -0.9(6) no
C29 C28 C27 C32 -0.9(5) no
C29 C30 C31 C32 -0.4(6) no
C33 AS2 C39 C40 15.3(3) no
C33 AS2 C39 C44 -170.8(3) no
C33 AS2 C45 C46 90.7(4) no
C33 AS2 C45 C50 -83.7(4) no
C33 AS2 C51 C52 -150.2(3) no
C33 AS2 C51 C56 30.7(4) no
C33 C34 C35 C36 -1.1(7) no
C33 C38 C37 C36 0.1(8) no
C34 C33 AS2 C39 -82.4(4) no
C34 C33 AS2 C45 155.7(3) no
C34 C33 AS2 C51 36.2(4) no
C34 C33 C38 C37 -0.2(7) no
C34 C35 C36 C37 1.0(8) no
C35 C34 C33 C38 0.7(7) no
C35 C36 C37 C38 -0.5(9) no
C38 C33 AS2 C39 92.6(4) no
C38 C33 AS2 C45 -29.3(4) no
C38 C33 AS2 C51 -148.8(3) no
C39 AS2 C45 C46 -28.7(4) no
C39 AS2 C45 C50 157.0(3) no
C39 AS2 C51 C52 -32.1(4) no
C39 AS2 C51 C56 148.8(3) no
C39 C40 C41 C42 -0.1(6) no
C39 C44 C43 C42 -0.8(6) no
C40 C39 AS2 C45 135.1(3) no
C40 C39 AS2 C51 -103.7(3) no
C40 C39 C44 C43 1.1(6) no
C40 C41 C42 C43 0.4(6) no
C41 C40 C39 C44 -0.7(6) no
C41 C42 C43 C44 0.0(6) no
C44 C39 AS2 C45 -51.1(3) no
C44 C39 AS2 C51 70.1(3) no
C45 AS2 C51 C52 90.8(3) no
C45 AS2 C51 C56 -88.3(3) no
C45 C46 C47 C48 -0.4(7) no
C45 C50 C49 C48 -1.6(7) no
C46 C45 AS2 C51 -149.7(3) no
C46 C45 C50 C49 1.5(7) no
C46 C47 C48 C49 0.3(8) no
C47 C46 C45 C50 -0.5(7) no
C47 C48 C49 C50 0.7(8) no
C50 C45 AS2 C51 36.0(4) no
C51 C52 C53 C54 -0.6(6) no
C51 C56 C55 C54 -0.8(6) no
C52 C51 C56 C55 -0.0(6) no
C52 C53 C54 C55 -0.2(6) no
C53 C52 C51 C56 0.7(6) no
C53 C54 C55 C56 1.0(6) no
